data_7050784
loop_
_publ_author_name
'Vasilyev, Alexandr V.'
'Lindeman, Sergey V.'
'Kochi, Jay K.'

_publ_section_title
;
 Molecular structures of the metastable charge-transfer complexes of
 benzene (and toluene) with bromine as the pre-reactive intermediates
 in electrophilic aromatic bromination
;
_journal_issue 5
_journal_name_full 'New Journal of Chemistry'
_journal_page_first 582
_journal_paper_doi 10.1039/b110169m
_journal_volume 26
_journal_year 2002
_chemical_compound_source 'chemical synthesis'
_chemical_formula_sum 'C6 H6 Br2'
_chemical_formula_weight 237.93
_chemical_melting_point 'below -15C'
_chemical_name_systematic
; 
Benzene/Dibromine Molecular Complex 1:1 
;
_space_group_IT_number 154
_symmetry_cell_setting trigonal
_symmetry_space_group_name_Hall 'P 32 2"'
_symmetry_space_group_name_H-M 'P 32 2 1'
_atom_sites_solution_hydrogens geom
_atom_sites_solution_primary direct
_atom_sites_solution_secondary difmap
_audit_creation_method SHELXL
_cell_angle_alpha 90.00
_cell_angle_beta 90.00
_cell_angle_gamma 120.00
_cell_formula_units_Z 3
_cell_length_a 8.721(2)
_cell_length_b 8.721(2)
_cell_length_c 8.701(2)
_cell_measurement_reflns_used 4035
_cell_measurement_temperature 123(2)
_cell_measurement_theta_max 28.6
_cell_measurement_theta_min 2.6
_cell_volume 573.1(2)
_computing_cell_refinement 'SAINT V6.01 (BrukerAXS, 1997-99)'
_computing_data_collection 'SMART V5.054 (BrukerAXS, 1997-98)'
_computing_data_reduction 'SAINT & SADABS V2.06 (Sheldrick, 2000)'
_computing_molecular_graphics 'XP V5.06 (BrukerAXS, 1997-99)'
_computing_publication_material 'SHELXL-93, XCIF V5.05 (BrukerAXS, 1997-99)'
_computing_structure_refinement 'SHELXL-93 (Sheldrick, 1993)'
_computing_structure_solution 'SHELXS-86 (Sheldrick, 1990)'
_diffrn_ambient_temperature 123(2)
_diffrn_measurement_device 'Siemens/Bruker SMART 1K'
_diffrn_measurement_method
;
omega-scan, frame range 0.3 deg, hemisphere + two additional phi-scans
;
_diffrn_radiation_monochromator graphite
_diffrn_radiation_source 'normal-focus sealed tube'
_diffrn_radiation_type MoK\a
_diffrn_radiation_wavelength 0.71073
_diffrn_reflns_av_R_equivalents 0.0482
_diffrn_reflns_av_sigmaI/netI 0.0187
_diffrn_reflns_limit_h_max 0
_diffrn_reflns_limit_h_min -10
_diffrn_reflns_limit_k_max 11
_diffrn_reflns_limit_k_min 0
_diffrn_reflns_limit_l_max 11
_diffrn_reflns_limit_l_min 0
_diffrn_reflns_number 7294
_diffrn_reflns_theta_max 29.03
_diffrn_reflns_theta_min 2.70
_diffrn_standards_decay_% 0
_diffrn_standards_number 0
_exptl_absorpt_coefficient_mu 10.508
_exptl_absorpt_correction_T_max 1.0
_exptl_absorpt_correction_T_min 0.11
_exptl_absorpt_correction_type 'Semi-empirical (SADABS procedure)'
_exptl_crystal_colour orange
_exptl_crystal_density_diffrn 2.068
_exptl_crystal_density_method none
_exptl_crystal_description 'crystal grown along capillary'
_exptl_crystal_F_000 336
_exptl_crystal_size_max 7.0
_exptl_crystal_size_mid 0.4
_exptl_crystal_size_min 0.4
_refine_diff_density_max 0.985
_refine_diff_density_min -2.206
_refine_diff_density_rms 0.220
_refine_ls_abs_structure_details 'Flack H D (1983), Acta Cryst. A39, 876-881'
_refine_ls_abs_structure_Flack -0.15(26)
_refine_ls_extinction_method none
_refine_ls_goodness_of_fit_all 1.171
_refine_ls_goodness_of_fit_obs 1.180
_refine_ls_hydrogen_treatment
;
riding model with Uiso=1.2Uiso/eq of an adjacent carbon atom
;
_refine_ls_matrix_type full
_refine_ls_number_parameters 22
_refine_ls_number_reflns 581
_refine_ls_number_restraints 0
_refine_ls_restrained_S_all 1.409
_refine_ls_restrained_S_obs 1.180
_refine_ls_R_factor_all 0.0759
_refine_ls_R_factor_obs 0.0634
_refine_ls_shift/esd_max -0.002
_refine_ls_shift/esd_mean 0.001
_refine_ls_structure_factor_coef Fsqd
_refine_ls_weighting_details 'w=1/[\s^2^(Fo^2^)+(0.0388P)^2^+8.9084P] where P=(Fo^2^+2Fc^2^)/3'
_refine_ls_weighting_scheme calc
_refine_ls_wR_factor_all 0.1781
_refine_ls_wR_factor_obs 0.1438
_reflns_number_observed 549
_reflns_number_total 597
_reflns_observed_criterion >2sigma(I)
_cod_data_source_file b110169m.txt
_cod_data_source_block alexasx
_cod_depositor_comments
;
The following automatic conversions were performed:

'_refine_ls_weighting_scheme' value 'calc
w=1/[\s^2^(Fo^2^)+(0.0388P)^2^+8.9084P] where P=(Fo^2^+2Fc^2^)/3' was
changed to 'calc'. New tag '_refine_ls_weighting_details' was
created. The value of the new tag was set to
'w=1/[\s^2^(Fo^2^)+(0.0388P)^2^+8.9084P] where P=(Fo^2^+2Fc^2^)/3'.

Automatic conversion script
Id: cif_fix_values 3143 2015-03-26 13:38:13Z robertas 
;
_cod_original_sg_symbol_H-M P3(2)21
_cod_database_code 7050784

loop_
_symmetry_equiv_pos_as_xyz
'x, y, z'
'-y, x-y, z+2/3'
'-x+y, -x, z+1/3'
'y, x, -z'
'x-y, -y, -z+1/3'
'-x, -x+y, -z+2/3'

loop_
_atom_site_aniso_label
_atom_site_aniso_U_11
_atom_site_aniso_U_22
_atom_site_aniso_U_33
_atom_site_aniso_U_23
_atom_site_aniso_U_13
_atom_site_aniso_U_12
Br1 0.0303(6) 0.0264(6) 0.0270(5) -0.0007(4) 0.0009(5) -0.0103(5)

loop_
_atom_site_label
_atom_site_type_symbol
_atom_site_fract_x
_atom_site_fract_y
_atom_site_fract_z
_atom_site_U_iso_or_equiv
_atom_site_thermal_displace_type
_atom_site_occupancy
_atom_site_calc_flag
_atom_site_refinement_flags
_atom_site_disorder_group
Br1 Br 0.6260(2) 0.9635(2) 0.03832(11) 0.0388(5) Uani 1 d . .
C1 C 0.5440(27) 1.0000 -0.3333 0.030(4) Uiso 1 d S .
H1 H 0.4351(27) 1.0000 -0.3333 0.035 Uiso 1 calc SR .
C2 C 0.5412(24) 0.8451(21) -0.3120(15) 0.036(3) Uiso 1 d . .
H2 H 0.4314(24) 0.7393(21) -0.2965(15) 0.043 Uiso 1 calc R .
C3 C 0.7025(19) 0.8389(22) -0.3125(16) 0.033(3) Uiso 1 d . .
H3 H 0.7033(19) 0.7312(22) -0.2993(16) 0.039 Uiso 1 calc R .
C4 C 0.8579(32) 1.0000 -0.3333 0.041(5) Uiso 1 d S .
H4 H 0.9669(32) 1.0000 -0.3333 0.049 Uiso 1 calc SR .

loop_
_atom_type_symbol
_atom_type_description
_atom_type_scat_dispersion_real
_atom_type_scat_dispersion_imag
_atom_type_scat_source
C C 0.0033 0.0016 'International Tables Vol C Tables 4.2.6.8 and 6.1.1.4'
H H 0.0000 0.0000 'International Tables Vol C Tables 4.2.6.8 and 6.1.1.4'
Br Br -0.2901 2.4595 'International Tables Vol C Tables 4.2.6.8 and 6.1.1.4'

loop_
_geom_angle_atom_site_label_1
_geom_angle_atom_site_label_2
_geom_angle_atom_site_label_3
_geom_angle
_geom_angle_site_symmetry_1
_geom_angle_site_symmetry_3
_geom_angle_publ_flag
Br1 Br1 C2 175.3(3) 5_675 . ?
C2 C1 C2 122.4(29) 5_674 . ?
C1 C2 C3 120.6(22) . . ?
C1 C2 Br1 85.5(6) . . ?
C3 C2 Br1 86.7(9) . . ?
C4 C3 C2 116.1(23) . . ?
C3 C4 C3 124.1(31) 5_674 . ?

loop_
_geom_bond_atom_site_label_1
_geom_bond_atom_site_label_2
_geom_bond_distance
_geom_bond_site_symmetry_2
_geom_bond_publ_flag
Br1 Br1 2.301(2) 5_675 ?
Br1 C2 3.184(13) . ?
C1 C2 1.35(2) 5_674 ?
C1 C2 1.35(2) . ?
C2 C3 1.43(2) . ?
C3 C4 1.39(2) . ?
C4 C3 1.39(2) 5_674 ?
